data_2020526
loop_
_publ_author_name
'Jian, Shou-Jun'
'Han, Qian-Qian'
'Yang, Huai-Xia'
'Meng, Xiang-Ru'

_publ_section_title
;
 A new three-dimensional zinc(II) coordination polymer involving
 2-[(1<i>H</i>-1,2,4-triazol-1-yl)methyl]-1<i>H</i>-benzimidazole and
 benzene-1,4-dicarboxylate ligands
;
_journal_issue 7
_journal_name_full 'Acta Crystallographica Section C'
_journal_page_first 530
_journal_page_last 535
_journal_paper_doi 10.1107/S2053229616008779
_journal_volume 72
_journal_year 2016
_chemical_formula_iupac '[Zn (C8 H4 O4) (C10 H9 N5)], 1.5H2 O'
_chemical_formula_moiety '(C18 H13 N5 O4 Zn), 1.5(H2 O)'
_chemical_formula_sum 'C18 H16 N5 O5.5 Zn'
_chemical_formula_weight 455.75
_chemical_name_systematic
'Poly[[bis(\m~2~-benzene-1,4-dicarboxylato)-\k^4^<i>O</i>^1^,<i>O</i>^1'^:<i>O</i>^4^,<i>O</i>^4'^;\k^2^<i>O</i>^1^:<i>O</i>^4^-bis{\m~2~-2-[(1<i>H</i>-1,2,4-triazol-1-yl)methyl-\k<i>N</i>^4^]-1<i>H</i>-benzimidazole-\k<i>N</i>^3^}dizinc(II)] triihydrate]'
_space_group_crystal_system monoclinic
_space_group_IT_number 15
_space_group_name_Hall '-C 2yc'
_space_group_name_H-M_alt 'C 1 2/c 1'
_symmetry_space_group_name_Hall '-C 2yc'
_symmetry_space_group_name_H-M 'C 1 2/c 1'
_atom_sites_solution_hydrogens mixed
_audit_creation_method SHELXL-2014/7
_cell_angle_alpha 90
_cell_angle_beta 116.85(3)
_cell_angle_gamma 90
_cell_formula_units_Z 8
_cell_length_a 21.612(4)
_cell_length_b 10.421(2)
_cell_length_c 19.246(4)
_cell_measurement_reflns_used 5920
_cell_measurement_temperature 293(2)
_cell_measurement_theta_max 27.8605
_cell_measurement_theta_min 1.8987
_cell_volume 3867.3(17)
_computing_cell_refinement
;
CrystalClear (Rigaku/MSC, 2004)
;
_computing_data_collection
;
CrystalClear (Rigaku/MSC, 2004)
;
_computing_data_reduction
;
CrystalClear (Rigaku/MSC, 2004)
;
_computing_molecular_graphics
;
DIAMOND (Brandenburg & Putz, 2005)
;
_computing_publication_material
;
publCIF (Westrip, 2010)
;
_computing_structure_refinement
;
SHELXL2014 (Sheldrick, 2015)
;
_computing_structure_solution
;
SHELXS97 (Sheldrick, 2008)
;
_diffrn_ambient_temperature 293(2)
_diffrn_detector_area_resol_mean 28.5714
_diffrn_measured_fraction_theta_full 0.985
_diffrn_measured_fraction_theta_max 0.984
_diffrn_measurement_device_type 'Rigaku Saturn'
_diffrn_measurement_method \w
_diffrn_radiation_type MoK\a
_diffrn_radiation_wavelength 0.71073
_diffrn_reflns_av_R_equivalents 0.0307
_diffrn_reflns_limit_h_max 26
_diffrn_reflns_limit_h_min -23
_diffrn_reflns_limit_k_max 12
_diffrn_reflns_limit_k_min -12
_diffrn_reflns_limit_l_max 23
_diffrn_reflns_limit_l_min -20
_diffrn_reflns_number 13193
_diffrn_reflns_theta_full 25.242
_diffrn_reflns_theta_max 25.500
_diffrn_reflns_theta_min 2.221
_exptl_absorpt_coefficient_mu 1.314
_exptl_absorpt_correction_T_max 1.0000
_exptl_absorpt_correction_T_min 0.9221
_exptl_absorpt_correction_type multi-scan
_exptl_absorpt_process_details
;
(CrystalClear; Rigaku/MSC, 2004)
;
_exptl_crystal_colour Colourless
_exptl_crystal_density_diffrn 1.566
_exptl_crystal_description Prism
_exptl_crystal_F_000 1864
_exptl_crystal_size_max 0.210
_exptl_crystal_size_mid 0.190
_exptl_crystal_size_min 0.150
_refine_diff_density_max 1.096
_refine_diff_density_min -0.285
_refine_ls_extinction_method none
_refine_ls_goodness_of_fit_ref 1.096
_refine_ls_hydrogen_treatment constr
_refine_ls_matrix_type full
_refine_ls_number_parameters 286
_refine_ls_number_reflns 3542
_refine_ls_number_restraints 0
_refine_ls_restrained_S_all 1.096
_refine_ls_R_factor_all 0.0465
_refine_ls_R_factor_gt 0.0412
_refine_ls_shift/su_max 0.000
_refine_ls_shift/su_mean 0.000
_refine_ls_structure_factor_coef Fsqd
_refine_ls_weighting_details 'w=1/[\s^2^(Fo^2^)+(0.0493P)^2^+4.8983P] where P=(Fo^2^+2Fc^2^)/3'
_refine_ls_weighting_scheme calc
_refine_ls_wR_factor_gt 0.0990
_refine_ls_wR_factor_ref 0.1026
_reflns_number_gt 3208
_reflns_number_total 3542
_reflns_threshold_expression 'I > 2\s(I)'
_cod_data_source_file cu3100sup1.cif
_cod_data_source_block I
_cod_depositor_comments 'Adding full bibliography for 2020526.cif.'
_cod_original_cell_volume 3867.3(16)
_cod_original_formula_sum 'C18 H16 N5 O5.50 Zn'
_cod_database_code 2020526
_cod_database_fobs_code 2020526
_shelx_space_group_comment
;
The symmetry employed for this shelxl refinement is uniquely defined
by the following loop, which should always be used as a source of
symmetry information in preference to the above space-group names.
They are only intended as comments.
;
_shelx_estimated_absorpt_t_min 0.770
_shelx_estimated_absorpt_t_max 0.827

loop_
_space_group_symop_operation_xyz
'x, y, z'
'-x, y, -z+1/2'
'x+1/2, y+1/2, z'
'-x+1/2, y+1/2, -z+1/2'
'-x, -y, -z'
'x, -y, z-1/2'
'-x+1/2, -y+1/2, -z'
'x+1/2, -y+1/2, z-1/2'

loop_
_atom_site_type_symbol
_atom_site_label
_atom_site_fract_x
_atom_site_fract_y
_atom_site_fract_z
_atom_site_U_iso_or_equiv
_atom_site_adp_type
_atom_site_calc_flag
_atom_site_occupancy
_atom_site_disorder_assembly
_atom_site_disorder_group
Zn Zn1 -0.16510(2) 0.13195(3) -0.19250(2) 0.03243(13) Uani d 1 . .
O O1 -0.16060(12) 0.3634(2) -0.15209(14) 0.0512(6) Uani d 1 . .
O O2 -0.07984(11) 0.2133(2) -0.11443(12) 0.0436(5) Uani d 1 . .
O O3 -0.22270(11) 0.1761(2) -0.30286(12) 0.0406(5) Uani d 1 . .
O O4 -0.11970(13) 0.2021(3) -0.29719(13) 0.0638(7) Uani d 1 . .
N N1 -0.13283(12) -0.0524(2) -0.19594(14) 0.0381(6) Uani d 1 . .
N N3 -0.13389(12) -0.2559(2) -0.21848(14) 0.0365(6) Uani d 1 . .
N N4 -0.22956(12) 0.1034(2) -0.14236(14) 0.0323(5) Uani d 1 . .
N N5 -0.32147(14) 0.0903(2) -0.12042(16) 0.0401(6) Uani d 1 . .
H H5A -0.3642 0.0856 -0.1297 0.048 Uiso d 1 . .
C C1 -0.17087(16) -0.1565(3) -0.2180(2) 0.0393(7) Uani d 1 . .
H H1A -0.2180 -0.1595 -0.2315 0.047 Uiso calc 1 . .
C C2 -0.0703(7) -0.1049(14) -0.167(2) 0.056(5) Uani d 0.50(5) A 1
H H2A -0.0305 -0.0562 -0.1393 0.067 Uiso calc 0.50(5) A 1
N N2 -0.0667(6) -0.2247(14) -0.1779(19) 0.062(5) Uani d 0.50(5) A 1
C C2' -0.0724(8) -0.0878(17) -0.2013(16) 0.051(3) Uani d 0.50(5) A 2
H H2'A -0.0375 -0.0307 -0.1963 0.062 Uiso calc 0.50(5) A 2
N N2' -0.0712(8) -0.2115(14) -0.2145(16) 0.051(4) Uani d 0.50(5) A 2
C C3 -0.15490(16) -0.3892(3) -0.24059(18) 0.0389(7) Uani d 1 . .
H H3A -0.1785 -0.4211 -0.2116 0.047 Uiso calc 1 . .
H H3B -0.1140 -0.4417 -0.2273 0.047 Uiso calc 1 . .
C C4 -0.29814(15) 0.0998(3) -0.17429(17) 0.0343(7) Uani d 1 . .
C C5 -0.20765(16) 0.0973(3) -0.06232(17) 0.0364(7) Uani d 1 . .
C C6 -0.14112(18) 0.1015(3) 0.00011(19) 0.0483(8) Uani d 1 . .
H H6A -0.1018 0.1065 -0.0078 0.058 Uiso calc 1 . .
C C7 -0.1363(2) 0.0978(4) 0.0741(2) 0.0588(10) Uani d 1 . .
H H7A -0.0928 0.1011 0.1169 0.071 Uiso calc 1 . .
C C8 -0.1947(2) 0.0893(3) 0.0861(2) 0.0585(10) Uani d 1 . .
H H8A -0.1890 0.0862 0.1369 0.070 Uiso calc 1 . .
C C9 -0.2600(2) 0.0855(3) 0.0266(2) 0.0506(9) Uani d 1 . .
H H9A -0.2989 0.0806 0.0354 0.061 Uiso calc 1 . .
C C10 -0.26559(17) 0.0894(3) -0.04854(18) 0.0383(7) Uani d 1 . .
C C11 -0.10054(17) 0.3269(3) -0.11109(18) 0.0403(7) Uani d 1 . .
C C12 0.02092(17) 0.3805(3) -0.01181(19) 0.0427(8) Uani d 1 . .
H H12A 0.0351 0.2999 -0.0196 0.051 Uiso calc 1 . .
C C13 -0.04811(16) 0.4162(3) -0.05295(17) 0.0369(7) Uani d 1 . .
C C14 -0.06845(16) 0.5360(3) -0.04051(18) 0.0426(7) Uani d 1 . .
H H14A -0.1147 0.5605 -0.0677 0.051 Uiso calc 1 . .
C C15 -0.18315(17) 0.2029(3) -0.33402(18) 0.0402(7) Uani d 1 . .
C C16 -0.17914(16) 0.2315(3) -0.46079(17) 0.0406(7) Uani d 1 . .
H H16A -0.1314 0.2191 -0.4346 0.049 Uiso calc 1 . .
C C17 -0.21771(15) 0.2306(3) -0.41962(16) 0.0349(7) Uani d 1 . .
C C18 -0.28920(16) 0.2494(3) -0.45990(18) 0.0412(7) Uani d 1 . .
H H18A -0.3157 0.2490 -0.4330 0.049 Uiso calc 1 . .
O O5 -0.04319(14) 0.5750(3) -0.3473(2) 0.0939(11) Uani d 1 . .
H H1W -0.0152 0.6351 -0.3229 0.113 Uiso d 1 . .
H H2W -0.0228 0.5051 -0.3269 0.113 Uiso d 1 . .
O O6 0.0000 0.3555(5) -0.2500 0.170(4) Uani d 1 . .
H H3W -0.0338 0.3032 -0.2680 0.204 Uiso d 1 . .

loop_
_atom_site_aniso_label
_atom_site_aniso_U_11
_atom_site_aniso_U_22
_atom_site_aniso_U_33
_atom_site_aniso_U_12
_atom_site_aniso_U_13
_atom_site_aniso_U_23
Zn1 0.0335(2) 0.0324(2) 0.0292(2) -0.00429(13) 0.01223(15) -0.00231(13)
O1 0.0442(14) 0.0455(14) 0.0473(14) -0.0095(10) 0.0060(11) -0.0032(10)
O2 0.0466(13) 0.0376(12) 0.0430(13) -0.0122(10) 0.0171(10) -0.0131(10)
O3 0.0469(13) 0.0480(13) 0.0308(11) -0.0004(10) 0.0210(10) 0.0025(9)
O4 0.0428(14) 0.100(2) 0.0394(14) -0.0096(14) 0.0106(11) 0.0083(14)
N1 0.0353(13) 0.0358(14) 0.0391(14) -0.0022(11) 0.0132(11) -0.0060(11)
N3 0.0302(13) 0.0347(14) 0.0377(14) 0.0019(10) 0.0093(11) -0.0032(11)
N4 0.0335(13) 0.0326(13) 0.0299(13) -0.0024(10) 0.0136(11) 0.0017(10)
N5 0.0406(14) 0.0366(14) 0.0496(16) -0.0002(11) 0.0261(13) 0.0050(12)
C1 0.0344(16) 0.0340(17) 0.0511(19) -0.0010(13) 0.0207(15) -0.0020(14)
C2 0.029(4) 0.037(5) 0.083(13) -0.003(3) 0.009(6) -0.001(7)
N2 0.029(4) 0.051(5) 0.087(12) 0.003(3) 0.010(6) -0.008(7)
C2' 0.042(5) 0.044(6) 0.066(10) -0.009(4) 0.022(6) -0.002(6)
N2' 0.031(4) 0.048(5) 0.071(10) -0.003(3) 0.020(6) -0.010(6)
C3 0.0361(16) 0.0316(16) 0.0411(18) 0.0049(12) 0.0105(14) -0.0001(13)
C4 0.0382(16) 0.0242(14) 0.0406(17) -0.0040(12) 0.0179(14) 0.0025(12)
C5 0.0456(18) 0.0313(15) 0.0328(16) 0.0001(13) 0.0180(14) 0.0031(12)
C6 0.049(2) 0.052(2) 0.0394(19) 0.0022(16) 0.0160(16) 0.0071(15)
C7 0.070(3) 0.056(2) 0.036(2) 0.0002(19) 0.0123(18) 0.0052(16)
C8 0.099(3) 0.043(2) 0.038(2) 0.007(2) 0.036(2) 0.0078(16)
C9 0.079(3) 0.0372(18) 0.051(2) 0.0036(17) 0.043(2) 0.0050(15)
C10 0.0502(18) 0.0273(15) 0.0435(18) 0.0029(13) 0.0265(16) 0.0042(13)
C11 0.050(2) 0.0362(17) 0.0358(17) -0.0133(14) 0.0210(16) -0.0046(13)
C12 0.0465(18) 0.0340(17) 0.0445(19) -0.0050(13) 0.0178(15) -0.0094(13)
C13 0.0433(17) 0.0361(16) 0.0306(16) -0.0106(13) 0.0160(14) -0.0046(12)
C14 0.0366(16) 0.0402(18) 0.0441(18) -0.0043(13) 0.0121(14) -0.0071(14)
C15 0.0480(19) 0.0361(17) 0.0348(17) -0.0022(14) 0.0172(15) 0.0006(13)
C16 0.0346(16) 0.0492(19) 0.0364(17) -0.0021(14) 0.0147(14) 0.0030(14)
C17 0.0429(17) 0.0321(15) 0.0304(15) -0.0057(12) 0.0172(14) 0.0025(12)
C18 0.0458(18) 0.0455(19) 0.0380(18) -0.0046(14) 0.0240(15) 0.0044(14)
O5 0.0498(17) 0.090(2) 0.146(3) -0.0089(16) 0.048(2) -0.017(2)
O6 0.062(3) 0.065(4) 0.350(12) 0.000 0.062(5) 0.000

loop_
_atom_type_symbol
_atom_type_description
_atom_type_scat_dispersion_real
_atom_type_scat_dispersion_imag
_atom_type_scat_source
C C 0.0033 0.0016 'International Tables Vol C Tables 4.2.6.8 and 6.1.1.4'
H H 0.0000 0.0000 'International Tables Vol C Tables 4.2.6.8 and 6.1.1.4'
N N 0.0061 0.0033 'International Tables Vol C Tables 4.2.6.8 and 6.1.1.4'
O O 0.0106 0.0060 'International Tables Vol C Tables 4.2.6.8 and 6.1.1.4'
Zn Zn 0.2839 1.4301 'International Tables Vol C Tables 4.2.6.8 and 6.1.1.4'

loop_
_geom_angle_atom_site_label_1
_geom_angle_atom_site_label_2
_geom_angle_atom_site_label_3
_geom_angle_site_symmetry_1
_geom_angle_site_symmetry_3
_geom_angle
_geom_angle_publ_flag
O2 Zn1 O3 . . 129.82(9) y
O2 Zn1 N4 . . 107.76(9) y
O3 Zn1 N4 . . 108.03(9) y
O2 Zn1 N1 . . 102.30(10) y
O3 Zn1 N1 . . 104.00(10) y
N4 Zn1 N1 . . 101.12(10) y
O2 Zn1 O1 . . 57.32(8) y
O3 Zn1 O1 . . 91.53(9) y
N4 Zn1 O1 . . 86.16(9) y
N1 Zn1 O1 . . 159.61(9) y
O2 Zn1 C11 . . 29.20(10) ?
O3 Zn1 C11 . . 112.25(10) ?
N4 Zn1 C11 . . 97.23(10) ?
N1 Zn1 C11 . . 131.49(11) ?
O1 Zn1 C11 . . 28.13(9) ?
C11 O1 Zn1 . . 77.65(18) ?
C11 O2 Zn1 . . 102.1(2) ?
C15 O3 Zn1 . . 109.04(19) ?
C1 N1 C2 . . 99.6(6) ?
C1 N1 C2' . . 103.1(6) ?
C1 N1 Zn1 . . 127.7(2) ?
C2 N1 Zn1 . . 131.9(6) ?
C2' N1 Zn1 . . 126.0(8) ?
C1 N3 N2 . . 107.9(7) ?
C1 N3 N2' . . 108.5(6) ?
C1 N3 C3 . . 129.9(3) ?
N2 N3 C3 . . 120.7(6) ?
N2' N3 C3 . . 119.7(6) ?
C4 N4 C5 . . 105.2(2) ?
C4 N4 Zn1 . . 130.1(2) ?
C5 N4 Zn1 . . 124.4(2) ?
C4 N5 C10 . . 108.3(2) ?
C4 N5 H5A . . 125.9 ?
C10 N5 H5A . . 125.9 ?
N1 C1 N3 . . 111.2(3) ?
N1 C1 H1A . . 124.4 ?
N3 C1 H1A . . 124.4 ?
N2 C2 N1 . . 117.4(11) ?
N2 C2 H2A . . 121.3 ?
N1 C2 H2A . . 121.3 ?
C2 N2 N3 . . 101.7(11) ?
N2' C2' N1 . . 111.8(12) ?
N2' C2' H2'A . . 124.1 ?
N1 C2' H2'A . . 124.1 ?
C2' N2' N3 . . 103.4(11) ?
N3 C3 C4 . 4_444 111.1(2) ?
N3 C3 H3A . . 109.4 ?
C4 C3 H3A 4_444 . 109.4 ?
N3 C3 H3B . . 109.4 ?
C4 C3 H3B 4_444 . 109.4 ?
H3A C3 H3B . . 108.0 ?
N4 C4 N5 . . 112.0(3) ?
N4 C4 C3 . 4_454 124.8(3) ?
N5 C4 C3 . 4_454 123.1(3) ?
C10 C5 N4 . . 109.1(3) ?
C10 C5 C6 . . 120.1(3) ?
N4 C5 C6 . . 130.8(3) ?
C7 C6 C5 . . 117.1(3) ?
C7 C6 H6A . . 121.5 ?
C5 C6 H6A . . 121.5 ?
C8 C7 C6 . . 121.6(4) ?
C8 C7 H7A . . 119.2 ?
C6 C7 H7A . . 119.2 ?
C9 C8 C7 . . 122.7(3) ?
C9 C8 H8A . . 118.7 ?
C7 C8 H8A . . 118.7 ?
C8 C9 C10 . . 116.3(3) ?
C8 C9 H9A . . 121.9 ?
C10 C9 H9A . . 121.9 ?
N5 C10 C5 . . 105.4(3) ?
N5 C10 C9 . . 132.3(3) ?
C5 C10 C9 . . 122.3(3) ?
O1 C11 O2 . . 122.9(3) ?
O1 C11 C13 . . 120.5(3) ?
O2 C11 C13 . . 116.6(3) ?
O1 C11 Zn1 . . 74.22(18) ?
O2 C11 Zn1 . . 48.72(14) ?
C13 C11 Zn1 . . 165.2(2) ?
C14 C12 C13 5_565 . 120.2(3) ?
C14 C12 H12A 5_565 . 119.9 ?
C13 C12 H12A . . 119.9 ?
C14 C13 C12 . . 119.2(3) ?
C14 C13 C11 . . 119.8(3) ?
C12 C13 C11 . . 121.0(3) ?
C12 C14 C13 5_565 . 120.6(3) ?
C12 C14 H14A 5_565 . 119.7 ?
C13 C14 H14A . . 119.7 ?
O4 C15 O3 . . 122.5(3) ?
O4 C15 C17 . . 120.6(3) ?
O3 C15 C17 . . 116.8(3) ?
C18 C16 C17 7_454 . 120.6(3) ?
C18 C16 H16A 7_454 . 119.7 ?
C17 C16 H16A . . 119.7 ?
C16 C17 C18 . . 118.9(3) ?
C16 C17 C15 . . 120.0(3) ?
C18 C17 C15 . . 121.0(3) ?
C16 C18 C17 7_454 . 120.5(3) ?
C16 C18 H18A 7_454 . 119.7 ?
C17 C18 H18A . . 119.7 ?
H1W O5 H2W . . 106.5 ?

loop_
_geom_bond_atom_site_label_1
_geom_bond_atom_site_label_2
_geom_bond_site_symmetry_2
_geom_bond_distance
_geom_bond_publ_flag
Zn1 O2 . 1.967(2) y
Zn1 O3 . 1.971(2) y
Zn1 N4 . 2.043(2) y
Zn1 N1 . 2.055(3) y
Zn1 O1 . 2.522(2) y
Zn1 C11 . 2.560(3) ?
O1 C11 . 1.236(4) ?
O2 C11 . 1.277(4) ?
O3 C15 . 1.277(4) ?
O4 C15 . 1.227(4) ?
N1 C1 . 1.311(4) ?
N1 C2 . 1.325(13) ?
N1 C2' . 1.405(16) ?
N3 C1 . 1.311(4) ?
N3 N2 . 1.341(13) ?
N3 N2' . 1.400(13) ?
N3 C3 . 1.464(4) ?
N4 C4 . 1.324(4) ?
N4 C5 . 1.394(4) ?
N5 C4 . 1.346(4) ?
N5 C10 . 1.365(4) ?
N5 H5A . 0.8600 ?
C1 H1A . 0.9300 ?
C2 N2 . 1.276(19) ?
C2 H2A . 0.9300 ?
C2' N2' . 1.32(2) ?
C2' H2'A . 0.9300 ?
C3 C4 4_444 1.492(4) ?
C3 H3A . 0.9700 ?
C3 H3B . 0.9700 ?
C4 C3 4_454 1.492(4) ?
C5 C10 . 1.395(4) ?
C5 C6 . 1.397(5) ?
C6 C7 . 1.380(5) ?
C6 H6A . 0.9300 ?
C7 C8 . 1.384(6) ?
C7 H7A . 0.9300 ?
C8 C9 . 1.359(5) ?
C8 H8A . 0.9300 ?
C9 C10 . 1.396(5) ?
C9 H9A . 0.9300 ?
C11 C13 . 1.502(4) ?
C12 C14 5_565 1.376(4) ?
C12 C13 . 1.387(4) ?
C12 H12A . 0.9300 ?
C13 C14 . 1.380(4) ?
C14 C12 5_565 1.376(4) ?
C14 H14A . 0.9300 ?
C15 C17 . 1.498(4) ?
C16 C18 7_454 1.376(4) ?
C16 C17 . 1.385(4) ?
C16 H16A . 0.9300 ?
C17 C18 . 1.395(4) ?
C18 C16 7_454 1.376(4) ?
C18 H18A . 0.9300 ?
O5 H1W . 0.8500 ?
O5 H2W . 0.8500 ?
O6 H3W . 0.8497 ?

loop_
_geom_hbond_atom_site_label_D
_geom_hbond_atom_site_label_H
_geom_hbond_atom_site_label_A
_geom_hbond_site_symmetry_A
_geom_hbond_distance_DH
_geom_hbond_distance_HA
_geom_hbond_distance_DA
_geom_hbond_angle_DHA
O5 H2W O6 . 0.85 2.05 2.834(6) 152.9
O6 H3W O4 . 0.85 1.98 2.819(4) 168.2
N5 H5A O5 4_444 0.86 1.85 2.707(4) 178.3
O5 H1W N2 2_564 0.85 2.29 3.032(14) 146.0
O5 H1W N2' 2_564 0.85 2.31 3.134(17) 162.6

loop_
_geom_torsion_atom_site_label_1
_geom_torsion_atom_site_label_2
_geom_torsion_atom_site_label_3
_geom_torsion_atom_site_label_4
_geom_torsion_site_symmetry_1
_geom_torsion_site_symmetry_4
_geom_torsion
C2 N1 C1 N3 . . -14.1(17)
C2' N1 C1 N3 . . 14.4(13)
Zn1 N1 C1 N3 . . 175.0(2)
N2 N3 C1 N1 . . 15.3(17)
N2' N3 C1 N1 . . -14.8(12)
C3 N3 C1 N1 . . -178.5(3)
C1 N1 C2 N2 . . 8.8(16)
Zn1 N1 C2 N2 . . 179.1(9)
N1 C2 N2 N3 . . -0.3(13)
C1 N3 N2 C2 . . -8.8(12)
C3 N3 N2 C2 . . -176.5(9)
C1 N1 C2' N2' . . -9.1(12)
Zn1 N1 C2' N2' . . -170.2(7)
N1 C2' N2' N3 . . 0.8(11)
C1 N3 N2' C2' . . 8.1(10)
C3 N3 N2' C2' . . 173.8(7)
C1 N3 C3 C4 . 4_444 67.2(4)
N2 N3 C3 C4 . 4_444 -128.1(18)
N2' N3 C3 C4 . 4_444 -94.9(13)
C5 N4 C4 N5 . . -0.7(3)
Zn1 N4 C4 N5 . . -174.31(19)
C5 N4 C4 C3 . 4_454 176.6(3)
Zn1 N4 C4 C3 . 4_454 3.1(4)
C10 N5 C4 N4 . . 0.9(3)
C10 N5 C4 C3 . 4_454 -176.5(3)
C4 N4 C5 C10 . . 0.3(3)
Zn1 N4 C5 C10 . . 174.34(19)
C4 N4 C5 C6 . . -177.8(3)
Zn1 N4 C5 C6 . . -3.8(5)
C10 C5 C6 C7 . . -0.2(5)
N4 C5 C6 C7 . . 177.7(3)
C5 C6 C7 C8 . . 0.5(5)
C6 C7 C8 C9 . . -0.7(6)
C7 C8 C9 C10 . . 0.6(5)
C4 N5 C10 C5 . . -0.7(3)
C4 N5 C10 C9 . . 177.6(3)
N4 C5 C10 N5 . . 0.2(3)
C6 C5 C10 N5 . . 178.6(3)
N4 C5 C10 C9 . . -178.2(3)
C6 C5 C10 C9 . . 0.1(5)
C8 C9 C10 N5 . . -178.3(3)
C8 C9 C10 C5 . . -0.3(5)
Zn1 O1 C11 O2 . . 1.3(3)
Zn1 O1 C11 C13 . . -177.6(3)
Zn1 O2 C11 O1 . . -1.7(4)
Zn1 O2 C11 C13 . . 177.3(2)
C14 C12 C13 C14 5_565 . -0.2(5)
C14 C12 C13 C11 5_565 . 179.2(3)
O1 C11 C13 C14 . . 5.5(5)
O2 C11 C13 C14 . . -173.5(3)
Zn1 C11 C13 C14 . . -165.5(7)
O1 C11 C13 C12 . . -173.9(3)
O2 C11 C13 C12 . . 7.1(4)
Zn1 C11 C13 C12 . . 15.1(10)
C12 C13 C14 C12 . 5_565 0.2(5)
C11 C13 C14 C12 . 5_565 -179.2(3)
Zn1 O3 C15 O4 . . -1.4(4)
Zn1 O3 C15 C17 . . 176.1(2)
C18 C16 C17 C18 7_454 . 0.0(5)
C18 C16 C17 C15 7_454 . 176.8(3)
O4 C15 C17 C16 . . 12.2(5)
O3 C15 C17 C16 . . -165.3(3)
O4 C15 C17 C18 . . -171.0(3)
O3 C15 C17 C18 . . 11.5(4)
C16 C17 C18 C16 . 7_454 0.0(5)
C15 C17 C18 C16 . 7_454 -176.8(3)
